data_7039586
loop_
_publ_author_name
'Guchhait, Tapas'
'Mani, Ganesan'
'Schulzke, Carola'

_publ_section_title
;
 Synthesis and structural characterization of anion complexes with
 azacalix[2]dipyrrolylmethane: effect of anion charge on the conformation
 of the macrocycle.
;
_journal_issue 29
_journal_name_full 'Dalton transactions (Cambridge, England : 2003)'
_journal_page_first 11781
_journal_page_last 11790
_journal_paper_doi 10.1039/c6dt01396a
_journal_volume 45
_journal_year 2016
_chemical_formula_sum 'C32 H46 Cr N6 O4'
_chemical_formula_weight 630.75
_chemical_name_systematic
;
 ?
;
_space_group_crystal_system orthorhombic
_space_group_IT_number 36
_space_group_name_Hall 'C 2c -2'
_space_group_name_H-M_alt 'C m c 21'
_symmetry_space_group_name_Hall 'C 2c -2'
_symmetry_space_group_name_H-M 'C m c 21'
_atom_sites_solution_hydrogens mixed
_audit_creation_method SHELXL-2013
_audit_update_record
;
2016-06-13 deposited with the CCDC.
2016-06-16 downloaded from the CCDC.
;
_cell_angle_alpha 90
_cell_angle_beta 90
_cell_angle_gamma 90
_cell_formula_units_Z 4
_cell_length_a 17.1257(9)
_cell_length_b 16.2367(9)
_cell_length_c 11.2669(6)
_cell_measurement_reflns_used 33664
_cell_measurement_temperature 110(2)
_cell_measurement_theta_max 59.969
_cell_measurement_theta_min 3.751
_cell_volume 3132.9(3)
_computing_data_collection APEX2
_computing_molecular_graphics Diamond3.2
_computing_publication_material 'CIFTAB (Sheldrick, 2013)'
_computing_structure_refinement 'SHELXL-2013 (Sheldrick, 2013)'
_computing_structure_solution 'SHELXS-97 (Sheldrick, 2008)'
_diffrn_ambient_temperature 110(2)
_diffrn_measured_fraction_theta_full 0.970
_diffrn_measured_fraction_theta_max 0.997
_diffrn_measurement_device_type 'MWPC area detector'
_diffrn_measurement_method '\f and \w scans'
_diffrn_radiation_type CuK\a
_diffrn_radiation_wavelength 1.54178
_diffrn_reflns_av_R_equivalents 0.0845
_diffrn_reflns_av_unetI/netI 0.0510
_diffrn_reflns_Laue_measured_fraction_full 0.970
_diffrn_reflns_Laue_measured_fraction_max 0.997
_diffrn_reflns_limit_h_max 19
_diffrn_reflns_limit_h_min -19
_diffrn_reflns_limit_k_max 18
_diffrn_reflns_limit_k_min -18
_diffrn_reflns_limit_l_max 12
_diffrn_reflns_limit_l_min -12
_diffrn_reflns_number 33664
_diffrn_reflns_point_group_measured_fraction_full 0.983
_diffrn_reflns_point_group_measured_fraction_max 0.998
_diffrn_reflns_theta_full 25.000
_diffrn_reflns_theta_max 59.969
_diffrn_reflns_theta_min 3.751
_diffrn_source 'fine-focus sealed tube'
_exptl_absorpt_coefficient_mu 3.378
_exptl_absorpt_correction_T_max 0.9670
_exptl_absorpt_correction_T_min 0.7287
_exptl_absorpt_correction_type multi-scan
_exptl_absorpt_process_details sadabs
_exptl_crystal_colour yellow
_exptl_crystal_density_diffrn 1.337
_exptl_crystal_description needle
_exptl_crystal_F_000 1344
_exptl_crystal_size_max 0.100
_exptl_crystal_size_mid 0.010
_exptl_crystal_size_min 0.010
_refine_diff_density_max 0.212
_refine_diff_density_min -0.436
_refine_diff_density_rms 0.055
_refine_ls_abs_structure_details
;
 Refined as an inversion twin.
;
_refine_ls_abs_structure_Flack 0.023(13)
_refine_ls_extinction_method none
_refine_ls_goodness_of_fit_ref 1.013
_refine_ls_hydrogen_treatment mixed
_refine_ls_matrix_type full
_refine_ls_number_parameters 252
_refine_ls_number_reflns 2405
_refine_ls_number_restraints 19
_refine_ls_restrained_S_all 1.010
_refine_ls_R_factor_all 0.0530
_refine_ls_R_factor_gt 0.0449
_refine_ls_shift/su_max 0.000
_refine_ls_shift/su_mean 0.000
_refine_ls_structure_factor_coef Fsqd
_refine_ls_weighting_details 'w=1/[\s^2^(Fo^2^)+(0.0717P)^2^] where P=(Fo^2^+2Fc^2^)/3'
_refine_ls_weighting_scheme calc
_refine_ls_wR_factor_gt 0.1091
_refine_ls_wR_factor_ref 0.1114
_reflns_Friedel_coverage 0.888
_reflns_Friedel_fraction_full 1.000
_reflns_Friedel_fraction_max 1.000
_reflns_number_gt 1980
_reflns_number_total 2405
_reflns_threshold_expression 'I > 2\s(I)'
_cod_data_source_file c6dt01396a2.cif
_cod_data_source_block 2f
_cod_depositor_comments 'Adding full bibliography for 7039581--7039589.cif.'
_cod_database_code 7039586
_shelx_space_group_comment
;
The symmetry employed for this shelxl refinement is uniquely defined
by the following loop, which should always be used as a source of
symmetry information in preference to the above space-group names.
They are only intended as comments.
;
_shelx_estimated_absorpt_t_min 0.729
_shelx_estimated_absorpt_t_max 0.967
_shelxl_version_number 2013-3

loop_
_space_group_symop_operation_xyz
'x, y, z'
'-x, -y, z+1/2'
'-x, y, z'
'x, -y, z+1/2'
'x+1/2, y+1/2, z'
'-x+1/2, -y+1/2, z+1/2'
'-x+1/2, y+1/2, z'
'x+1/2, -y+1/2, z+1/2'

loop_
_atom_site_label
_atom_site_type_symbol
_atom_site_fract_x
_atom_site_fract_y
_atom_site_fract_z
_atom_site_U_iso_or_equiv
_atom_site_adp_type
_atom_site_occupancy
_atom_site_site_symmetry_order
_atom_site_calc_flag
_atom_site_refinement_flags_posn
_atom_site_refinement_flags_adp
_atom_site_refinement_flags_occupancy
_atom_site_disorder_assembly
_atom_site_disorder_group
Cr1 Cr 0.0000 0.17154(7) 0.82686(11) 0.0268(4) Uani 1 2 d S T P . .
O1 O 0.0000 0.2031(3) 0.6849(5) 0.0313(13) Uani 1 2 d S T P A .
O2A O 0.0245(7) 0.2488(5) 0.9050(7) 0.057(5) Uani 0.5 1 d . . P A .
O3A O 0.0885(6) 0.1419(8) 0.8606(12) 0.045(3) Uani 0.5 1 d . U P A 1
O3B O 0.0623(7) 0.0985(6) 0.8399(12) 0.056(3) Uani 0.5 1 d . U P A 2
N1 N 0.0000 0.0576(4) 0.5527(6) 0.0287(15) Uani 1 2 d DS T P . .
H1N H 0.0000 0.108(4) 0.610(6) 0.034 Uiso 1 2 d DS U P . .
N2 N -0.1757(3) 0.1011(3) 0.6506(4) 0.0300(11) Uani 1 1 d D . . . .
H2N H -0.149(3) 0.115(4) 0.735(4) 0.036 Uiso 1 1 d D U . . .
N3 N -0.1733(3) 0.2908(3) 0.7316(4) 0.0363(13) Uani 1 1 d D . . . .
H3N H -0.141(3) 0.244(3) 0.773(6) 0.044 Uiso 1 1 d D U . . .
N4 N 0.0000 0.3694(4) 0.6968(6) 0.0330(17) Uani 1 2 d DS T P . .
H4N H 0.0000 0.304(3) 0.694(8) 0.040 Uiso 1 2 d DS U P . .
C1 C 0.0000 0.0880(5) 0.4304(8) 0.039(2) Uani 1 2 d S T P . .
H1A H 0.0458 0.1206 0.4160 0.059 Uiso 0.5 1 d R U P . .
H1B H 0.0000 0.0412 0.3782 0.059 Uiso 1 2 d R U P . .
C2 C -0.0720(3) 0.0058(4) 0.5801(7) 0.0358(14) Uani 1 1 d . . . . .
H2A H -0.0679 -0.0146 0.6598 0.043 Uiso 1 1 d R U . . .
H2B H -0.0717 -0.0411 0.5282 0.043 Uiso 1 1 d R U . . .
C3 C -0.1451(4) 0.0511(3) 0.5624(5) 0.0300(13) Uani 1 1 d . . . . .
C5 C -0.2436(3) 0.1379(4) 0.6091(6) 0.0312(14) Uani 1 1 d . . . . .
C6 C -0.2878(3) 0.1995(4) 0.6834(6) 0.0380(15) Uani 1 1 d . . . . .
C7 C -0.2452(4) 0.2810(3) 0.6791(5) 0.0347(15) Uani 1 1 d . . . . .
C8 C -0.1469(4) 0.3695(4) 0.7118(6) 0.0398(16) Uani 1 1 d . . . . .
C9 C -0.0713(3) 0.3999(4) 0.7624(6) 0.0410(16) Uani 1 1 d . . . . .
H9A H -0.0715 0.4590 0.7587 0.049 Uiso 1 1 d R U . . .
H9B H -0.0676 0.3848 0.8446 0.049 Uiso 1 1 d R U . . .
C10 C 0.0000 0.3930(6) 0.5701(8) 0.049(3) Uani 1 2 d S T P . .
H10A H 0.0457 0.3697 0.5342 0.074 Uiso 0.5 1 d R U P . .
H10C H 0.0000 0.4515 0.5585 0.074 Uiso 1 2 d R U P . .
C11 C -0.2633(4) 0.3548(4) 0.6264(6) 0.0411(17) Uani 1 1 d . . . . .
H11A H -0.3093 0.3662 0.5824 0.049 Uiso 1 1 calc R U . . .
C12 C -0.2027(4) 0.4100(4) 0.6485(6) 0.0463(18) Uani 1 1 d . . . . .
H12A H -0.2007 0.4659 0.6237 0.056 Uiso 1 1 calc R U . . .
C13 C -0.1941(4) 0.0555(4) 0.4661(6) 0.0390(16) Uani 1 1 d . . . . .
H13A H -0.1877 0.0271 0.3931 0.047 Uiso 1 1 calc R U . . .
C14 C -0.2555(4) 0.1097(4) 0.4946(6) 0.0387(16) Uani 1 1 d . . . . .
H14A H -0.2977 0.1244 0.4441 0.046 Uiso 1 1 calc R U . . .
C15 C -0.3696(4) 0.2106(5) 0.6262(7) 0.054(2) Uani 1 1 d . . . . .
H15A H -0.3635 0.2332 0.5481 0.065 Uiso 1 1 d R U . B -1
H15B H -0.3980 0.2500 0.6728 0.065 Uiso 1 1 d R U . B -1
C16 C -0.2942(4) 0.1693(4) 0.8136(7) 0.0499(18) Uani 1 1 d . . . . .
H16A H -0.3185 0.2125 0.8585 0.060 Uiso 1 1 d R U . C -1
H16B H -0.2422 0.1628 0.8440 0.060 Uiso 1 1 d R U . C -1
C17 C -0.3335(6) 0.0998(6) 0.8397(13) 0.044(4) Uani 0.546(16) 1 d . U P D -1
H17A H -0.3249 0.0855 0.9232 0.066 Uiso 0.546(16) 1 calc R U P D -1
H17B H -0.3148 0.0549 0.7891 0.066 Uiso 0.546(16) 1 calc R U P D -1
H17C H -0.3894 0.1085 0.8259 0.066 Uiso 0.546(16) 1 calc R U P D -1
C17' C -0.3545(7) 0.2171(8) 0.8801(12) 0.032(4) Uani 0.454(16) 1 d . U P D -2
H17D H -0.3535 0.2012 0.9639 0.048 Uiso 0.454(16) 1 calc R U P D -2
H17E H -0.4063 0.2054 0.8469 0.048 Uiso 0.454(16) 1 calc R U P D -2
H17F H -0.3435 0.2761 0.8729 0.048 Uiso 0.454(16) 1 calc R U P D -2
C18 C -0.4205(7) 0.2776(8) 0.7179(13) 0.042(4) Uani 0.465(14) 1 d . . P E -1
H18D H -0.3853 0.3211 0.7456 0.062 Uiso 0.465(14) 1 calc R U P E -1
H18E H -0.4410 0.2472 0.7863 0.062 Uiso 0.465(14) 1 calc R U P E -1
H18F H -0.4639 0.3022 0.6737 0.062 Uiso 0.465(14) 1 calc R U P E -1
C18' C -0.4237(7) 0.1261(7) 0.6194(13) 0.045(4) Uani 0.535(14) 1 d . . P E -2
H18A H -0.3921 0.0805 0.5888 0.068 Uiso 0.535(14) 1 calc R U P E -2
H18B H -0.4682 0.1356 0.5663 0.068 Uiso 0.535(14) 1 calc R U P E -2
H18C H -0.4429 0.1124 0.6989 0.068 Uiso 0.535(14) 1 calc R U P E -2

loop_
_atom_site_aniso_label
_atom_site_aniso_U_11
_atom_site_aniso_U_22
_atom_site_aniso_U_33
_atom_site_aniso_U_23
_atom_site_aniso_U_13
_atom_site_aniso_U_12
Cr1 0.0286(7) 0.0247(6) 0.0273(6) 0.0015(7) 0.000 0.000
O1 0.043(3) 0.021(3) 0.030(3) -0.002(2) 0.000 0.000
O2A 0.108(16) 0.033(4) 0.031(4) -0.004(3) -0.014(5) -0.022(5)
O3A 0.029(5) 0.064(8) 0.043(7) 0.015(7) -0.003(5) 0.012(5)
O3B 0.068(8) 0.051(7) 0.050(7) 0.034(8) 0.027(8) 0.040(6)
N1 0.029(4) 0.026(3) 0.032(4) -0.003(3) 0.000 0.000
N2 0.023(3) 0.033(3) 0.034(3) -0.001(2) 0.002(2) -0.001(2)
N3 0.034(3) 0.033(3) 0.041(3) 0.006(2) 0.004(3) 0.008(2)
N4 0.048(4) 0.019(3) 0.032(4) 0.000(3) 0.000 0.000
C1 0.047(6) 0.039(5) 0.031(5) 0.005(4) 0.000 0.000
C2 0.041(3) 0.026(3) 0.040(3) -0.005(2) 0.012(4) -0.003(3)
C3 0.034(3) 0.025(3) 0.031(3) -0.003(3) 0.002(3) -0.005(3)
C5 0.018(3) 0.036(3) 0.040(3) 0.007(3) 0.004(3) 0.000(3)
C6 0.025(3) 0.043(3) 0.046(4) 0.011(3) 0.007(3) 0.008(3)
C7 0.031(4) 0.038(3) 0.036(4) 0.000(3) 0.006(3) 0.013(3)
C8 0.047(4) 0.033(3) 0.040(4) -0.004(3) -0.002(3) 0.013(3)
C9 0.045(4) 0.034(3) 0.043(4) -0.009(3) 0.000(3) 0.012(3)
C10 0.086(8) 0.032(5) 0.029(5) 0.006(4) 0.000 0.000
C11 0.044(4) 0.040(4) 0.040(4) -0.007(3) -0.010(4) 0.020(3)
C12 0.064(5) 0.030(3) 0.045(4) -0.002(3) -0.010(4) 0.012(3)
C13 0.050(4) 0.034(3) 0.033(4) -0.005(3) -0.006(3) -0.007(3)
C14 0.042(4) 0.041(4) 0.034(4) 0.012(3) -0.012(3) -0.011(3)
C15 0.024(4) 0.071(5) 0.067(5) 0.024(4) 0.005(3) 0.008(3)
C16 0.047(4) 0.056(4) 0.048(5) 0.017(4) 0.015(4) 0.018(4)
C17 0.047(7) 0.035(6) 0.050(8) 0.002(7) 0.010(8) -0.008(5)
C17' 0.024(7) 0.034(7) 0.037(8) -0.004(6) 0.008(6) 0.005(6)
C18 0.018(7) 0.033(7) 0.074(11) -0.015(7) 0.007(7) 0.004(6)
C18' 0.044(8) 0.038(7) 0.053(8) 0.003(6) 0.005(7) 0.003(6)

loop_
_atom_type_symbol
_atom_type_description
_atom_type_scat_dispersion_real
_atom_type_scat_dispersion_imag
_atom_type_scat_source
C C 0.0181 0.0091 'International Tables Vol C Tables 4.2.6.8 and 6.1.1.4'
H H 0.0000 0.0000 'International Tables Vol C Tables 4.2.6.8 and 6.1.1.4'
N N 0.0311 0.0180 'International Tables Vol C Tables 4.2.6.8 and 6.1.1.4'
O O 0.0492 0.0322 'International Tables Vol C Tables 4.2.6.8 and 6.1.1.4'
Cr Cr -0.1635 2.4439 'International Tables Vol C Tables 4.2.6.8 and 6.1.1.4'

loop_
_geom_angle_atom_site_label_1
_geom_angle_atom_site_label_2
_geom_angle_atom_site_label_3
_geom_angle
_geom_angle_site_symmetry_1
_geom_angle_site_symmetry_3
O2A Cr1 O2A 30.6(8) . 3
O2A Cr1 O3B 135.2(7) . 3
O2A Cr1 O3B 111.0(7) 3 3
O2A Cr1 O3B 111.0(7) . .
O2A Cr1 O3B 135.2(7) 3 .
O3B Cr1 O3B 83.5(9) 3 .
O2A Cr1 O3A 110.4(6) . 3
O2A Cr1 O3A 81.9(6) 3 3
O2A Cr1 O3A 81.9(6) . .
O2A Cr1 O3A 110.4(6) 3 .
O3A Cr1 O3A 135.9(9) 3 .
O2A Cr1 O1 106.7(3) . .
O2A Cr1 O1 106.7(3) 3 .
O3B Cr1 O1 108.3(5) 3 .
O3B Cr1 O1 108.3(5) . .
O3A Cr1 O1 108.2(5) 3 .
O3A Cr1 O1 108.2(5) . .
O2A O2A Cr1 74.7(4) 3 .
C1 N1 C2 112.1(4) . 3
C1 N1 C2 112.1(4) . .
C2 N1 C2 108.0(6) 3 .
C1 N1 H1N 109(5) . .
C2 N1 H1N 108(2) 3 .
C2 N1 H1N 108(2) . .
C3 N2 C5 109.1(5) . .
C3 N2 H2N 127(3) . .
C5 N2 H2N 124(3) . .
C8 N3 C7 109.4(5) . .
C8 N3 H3N 125(3) . .
C7 N3 H3N 125(3) . .
C10 N4 C9 112.7(4) . 3
C10 N4 C9 112.7(4) . .
C9 N4 C9 107.9(6) 3 .
C10 N4 H4N 103(5) . .
C9 N4 H4N 110(2) 3 .
C9 N4 H4N 110(2) . .
N1 C1 H1A 110.2 . .
N1 C1 H1B 108.1 . .
H1A C1 H1B 109.5 . .
C3 C2 N1 112.7(5) . .
C3 C2 H2A 111.3 . .
N1 C2 H2A 108.6 . .
C3 C2 H2B 108.7 . .
N1 C2 H2B 108.0 . .
H2A C2 H2B 107.2 . .
C13 C3 N2 107.8(5) . .
C13 C3 C2 130.9(6) . .
N2 C3 C2 121.3(6) . .
C14 C5 N2 107.1(6) . .
C14 C5 C6 131.5(6) . .
N2 C5 C6 121.3(5) . .
C5 C6 C7 108.7(5) . .
C5 C6 C16 110.6(5) . .
C7 C6 C16 109.9(6) . .
C5 C6 C15 107.5(6) . .
C7 C6 C15 108.7(5) . .
C16 C6 C15 111.4(5) . .
C11 C7 N3 106.6(6) . .
C11 C7 C6 132.0(6) . .
N3 C7 C6 121.4(5) . .
C12 C8 N3 107.7(6) . .
C12 C8 C9 130.3(6) . .
N3 C8 C9 121.9(6) . .
C8 C9 N4 113.9(5) . .
C8 C9 H9A 108.0 . .
N4 C9 H9A 108.1 . .
C8 C9 H9B 109.9 . .
N4 C9 H9B 109.5 . .
H9A C9 H9B 107.2 . .
N4 C10 H10A 107.8 . .
N4 C10 H10C 112.9 . .
H10A C10 H10C 109.4 . .
C7 C11 C12 108.5(6) . .
C7 C11 H11A 125.8 . .
C12 C11 H11A 125.8 . .
C8 C12 C11 107.8(6) . .
C8 C12 H12A 126.1 . .
C11 C12 H12A 126.1 . .
C3 C13 C14 108.0(5) . .
C3 C13 H13A 126.0 . .
C14 C13 H13A 126.0 . .
C5 C14 C13 108.0(6) . .
C5 C14 H14A 126.0 . .
C13 C14 H14A 126.0 . .
C6 C15 C18' 115.3(7) . .
C6 C15 C18 106.2(7) . .
C6 C15 H15A 109.0 . .
C18 C15 H15A 111.2 . .
C6 C15 H15B 107.9 . .
C18 C15 H15B 3.6 . .
H15A C15 H15B 107.6 . .
C17 C16 C6 120.5(9) . .
C17' C16 C6 111.0(7) . .
C17 C16 H16A 106.3 . .
C6 C16 H16A 107.3 . .
C17 C16 H16B 107.1 . .
C6 C16 H16B 107.8 . .
H16A C16 H16B 107.2 . .
C16 C17 H17A 109.5 . .
C16 C17 H17B 109.5 . .
H17A C17 H17B 109.5 . .
C16 C17 H17C 109.5 . .
H17A C17 H17C 109.5 . .
H17B C17 H17C 109.5 . .
C16 C17' H17D 109.5 . .
C16 C17' H17E 109.5 . .
H17D C17' H17E 109.5 . .
C16 C17' H17F 109.5 . .
H17D C17' H17F 109.5 . .
H17E C17' H17F 109.5 . .
C15 C18 H15B 4.5 . .
C15 C18 H18D 109.5 . .
H15B C18 H18D 108.6 . .
C15 C18 H18E 109.5 . .
H15B C18 H18E 113.7 . .
H18D C18 H18E 109.5 . .
C15 C18 H18F 109.5 . .
H15B C18 H18F 106.1 . .
H18D C18 H18F 109.5 . .
H18E C18 H18F 109.5 . .
C15 C18' H18A 109.5 . .
C15 C18' H18B 109.5 . .
H18A C18' H18B 109.5 . .
C15 C18' H18C 109.5 . .
H18A C18' H18C 109.5 . .
H18B C18' H18C 109.5 . .

loop_
_geom_bond_atom_site_label_1
_geom_bond_atom_site_label_2
_geom_bond_distance
_geom_bond_site_symmetry_2
Cr1 O2A 1.589(8) .
Cr1 O2A 1.589(8) 3
Cr1 O3B 1.601(10) 3
Cr1 O3B 1.601(9) .
Cr1 O3A 1.634(10) 3
Cr1 O3A 1.634(10) .
Cr1 O1 1.680(5) .
O2A O2A 0.84(2) 3
N1 C1 1.464(10) .
N1 C2 1.525(6) 3
N1 C2 1.525(6) .
N1 H1N 1.05(4) .
N2 C3 1.385(7) .
N2 C5 1.390(7) .
N2 H2N 1.07(4) .
N3 C8 1.374(8) .
N3 C7 1.376(8) .
N3 H3N 1.05(4) .
N4 C10 1.479(11) .
N4 C9 1.511(7) 3
N4 C9 1.511(7) .
N4 H4N 1.06(4) .
C1 H1A 0.9598 .
C1 H1B 0.9600 .
C2 C3 1.466(8) .
C2 H2A 0.9601 .
C2 H2B 0.9601 .
C3 C13 1.374(9) .
C5 C14 1.384(9) .
C5 C6 1.506(9) .
C6 C7 1.511(9) .
C6 C16 1.551(9) .
C6 C15 1.553(9) .
C7 C11 1.373(9) .
C8 C12 1.361(9) .
C8 C9 1.498(9) .
C9 H9A 0.9601 .
C9 H9B 0.9602 .
C10 H10A 0.9587 .
C10 H10C 0.9586 .
C11 C12 1.393(10) .
C11 H11A 0.9500 .
C12 H12A 0.9500 .
C13 C14 1.408(9) .
C13 H13A 0.9500 .
C14 H14A 0.9500 .
C15 C18' 1.657(14) .
C15 C18 1.735(14) .
C15 H15A 0.9600 .
C15 H15B 0.9601 .
C16 C17 1.346(12) .
C16 C17' 1.494(14) .
C16 H16A 0.9599 .
C16 H16B 0.9600 .
C17 H17A 0.9800 .
C17 H17B 0.9800 .
C17 H17C 0.9800 .
C17' H17D 0.9800 .
C17' H17E 0.9800 .
C17' H17F 0.9800 .
C18 H15B 0.7790 .
C18 H18D 0.9800 .
C18 H18E 0.9800 .
C18 H18F 0.9800 .
C18' H18A 0.9800 .
C18' H18B 0.9800 .
C18' H18C 0.9800 .

loop_
_geom_hbond_atom_site_label_D
_geom_hbond_atom_site_label_H
_geom_hbond_atom_site_label_A
_geom_hbond_distance_DH
_geom_hbond_distance_HA
_geom_hbond_distance_DA
_geom_hbond_angle_DHA
_geom_hbond_site_symmetry_A
N1 H1N O1 1.05(4) 1.75(5) 2.793(8) 170(7) .
N3 H3N O2A 1.05(4) 2.49(6) 3.283(11) 132(4) 3
N4 H4N O1 1.06(4) 1.65(4) 2.702(8) 178(8) .
N4 H4N O2A 1.06(4) 2.58(8) 3.084(11) 109(5) .
N4 H4N O2A 1.06(4) 2.58(8) 3.084(11) 109(5) 3
N2 H2N O3A 1.07(4) 1.81(4) 2.876(14) 169(5) 3
N2 H2N O3B 1.07(4) 1.92(5) 2.885(13) 147(5) 3
N3 H3N O3A 1.05(4) 2.12(5) 3.174(13) 173(5) 3

loop_
_geom_torsion_atom_site_label_1
_geom_torsion_atom_site_label_2
_geom_torsion_atom_site_label_3
_geom_torsion_atom_site_label_4
_geom_torsion
_geom_torsion_site_symmetry_1
_geom_torsion_site_symmetry_4
O3B Cr1 O2A O2A -45.3(7) 3 3
O3B Cr1 O2A O2A -147.6(5) . 3
O3A Cr1 O2A O2A -22.6(5) 3 3
O3A Cr1 O2A O2A -158.7(4) . 3
O1 Cr1 O2A O2A 94.70(16) . 3
C1 N1 C2 C3 -58.9(7) . .
C2 N1 C2 C3 177.2(4) 3 .
C5 N2 C3 C13 -0.7(6) . .
C5 N2 C3 C2 178.4(5) . .
N1 C2 C3 C13 94.3(8) . .
N1 C2 C3 N2 -84.6(7) . .
C3 N2 C5 C14 0.5(6) . .
C3 N2 C5 C6 -176.7(5) . .
C14 C5 C6 C7 -99.6(8) . .
N2 C5 C6 C7 76.9(7) . .
C14 C5 C6 C16 139.7(7) . .
N2 C5 C6 C16 -43.8(7) . .
C14 C5 C6 C15 17.9(9) . .
N2 C5 C6 C15 -165.6(5) . .
C8 N3 C7 C11 -0.1(7) . .
C8 N3 C7 C6 178.3(5) . .
C5 C6 C7 C11 109.7(7) . .
C16 C6 C7 C11 -129.2(7) . .
C15 C6 C7 C11 -7.0(9) . .
C5 C6 C7 N3 -68.2(7) . .
C16 C6 C7 N3 52.9(7) . .
C15 C6 C7 N3 175.1(6) . .
C7 N3 C8 C12 1.0(7) . .
C7 N3 C8 C9 177.5(5) . .
C12 C8 C9 N4 -107.3(8) . .
N3 C8 C9 N4 77.0(8) . .
C10 N4 C9 C8 58.7(7) . .
C9 N4 C9 C8 -176.2(4) 3 .
N3 C7 C11 C12 -0.9(7) . .
C6 C7 C11 C12 -179.0(7) . .
N3 C8 C12 C11 -1.5(7) . .
C9 C8 C12 C11 -177.6(7) . .
C7 C11 C12 C8 1.5(7) . .
N2 C3 C13 C14 0.6(6) . .
C2 C3 C13 C14 -178.5(6) . .
N2 C5 C14 C13 -0.2(7) . .
C6 C5 C14 C13 176.7(6) . .
C3 C13 C14 C5 -0.2(7) . .
C5 C6 C15 C18' 60.7(8) . .
C7 C6 C15 C18' 178.2(7) . .
C16 C6 C15 C18' -60.6(9) . .
C5 C6 C15 C18 177.0(6) . .
C7 C6 C15 C18 -65.5(8) . .
C16 C6 C15 C18 55.8(8) . .
C5 C6 C16 C17 -63.4(9) . .
C7 C6 C16 C17 176.6(7) . .
C15 C6 C16 C17 56.0(9) . .
C5 C6 C16 C17' -165.0(7) . .
C7 C6 C16 C17' 75.0(8) . .
C15 C6 C16 C17' -45.6(9) . .
